data_7232897
loop_
_publ_author_name
'Smith, Ellie Louvain'
'Ridout, Joe'
'Sellars, Jonathan David'
'Probert, Michael Richard'

_publ_section_title
;
 A structural exploration of anisole accessed through extreme
 crystallisation conditions
;
_journal_issue 30
_journal_name_full CrystEngComm
_journal_page_first 4422
_journal_paper_doi 10.1039/C9CE00870E
_journal_volume 21
_journal_year 2019
_chemical_formula_moiety 'C7 H8 O'
_chemical_formula_sum 'C7 H8 O'
_chemical_formula_weight 108.13
_chemical_name_systematic methoxybenzene
_space_group_crystal_system monoclinic
_space_group_IT_number 14
_space_group_name_Hall '-P 2ybc'
_space_group_name_H-M_alt 'P 1 21/c 1'
_symmetry_space_group_name_Hall '-P 2ybc'
_symmetry_space_group_name_H-M 'P 1 21/c 1'
_atom_sites_solution_hydrogens geom
_atom_sites_solution_primary dual
_audit_creation_date 2018-10-24
_audit_creation_method
;
Olex2 1.2
(compiled May 29 2018 13:30:08 for OlexSys, GUI svn.r5506)
;
_audit_update_record
;
2018-10-25 deposited with the CCDC.    2019-06-13 downloaded from the CCDC.
;
_cell_angle_alpha 90
_cell_angle_beta 95.935(2)
_cell_angle_gamma 90
_cell_formula_units_Z 8
_cell_length_a 13.6132(7)
_cell_length_b 14.5917(8)
_cell_length_c 6.2617(3)
_cell_measurement_reflns_used 9938
_cell_measurement_temperature 224.0
_cell_measurement_theta_max 66.75
_cell_measurement_theta_min 4.45
_cell_volume 1237.16(11)
_computing_cell_refinement 'APEX3 v2017.3-0 (Bruker AXS Inc., 2017)'
_computing_data_collection 'Bruker Instrument Service v6.2.6'
_computing_data_reduction 'SAINT V8.38A (Bruker AXS Inc., 2017)'
_computing_molecular_graphics 'Olex2 (Dolomanov et al., 2009)'
_computing_publication_material 'Olex2 (Dolomanov et al., 2009)'
_computing_structure_refinement 'XL (Sheldrick, 2008)'
_computing_structure_solution 'XT (Sheldrick, 2015)'
_diffrn_ambient_temperature 224.0
_diffrn_detector 'CCD area detector'
_diffrn_detector_area_resol_mean 7.3910
_diffrn_detector_type 'Rigaku Saturn724+'
_diffrn_measured_fraction_theta_full 0.968
_diffrn_measured_fraction_theta_max 0.968
_diffrn_measurement_device_type 'Bruker D8 Venture'
_diffrn_measurement_method '\f scans'
_diffrn_radiation_collimation 'focussed source'
_diffrn_radiation_monochromator mirror
_diffrn_radiation_probe x-ray
_diffrn_radiation_type CuK\a
_diffrn_radiation_wavelength 1.54178
_diffrn_reflns_av_R_equivalents 0.0624
_diffrn_reflns_av_unetI/netI 0.0408
_diffrn_reflns_Laue_measured_fraction_full 0.968
_diffrn_reflns_Laue_measured_fraction_max 0.968
_diffrn_reflns_limit_h_max 16
_diffrn_reflns_limit_h_min -16
_diffrn_reflns_limit_k_max 15
_diffrn_reflns_limit_k_min -17
_diffrn_reflns_limit_l_max 7
_diffrn_reflns_limit_l_min -7
_diffrn_reflns_number 17860
_diffrn_reflns_point_group_measured_fraction_full 0.968
_diffrn_reflns_point_group_measured_fraction_max 0.968
_diffrn_reflns_theta_full 66.741
_diffrn_reflns_theta_max 66.741
_diffrn_reflns_theta_min 3.264
_diffrn_source 'Bruker TXS with Helios Optics'
_diffrn_source_type
;
'Incoatec microfocus 3.0 (Cu) X-ray Source'
;
_diffrn_standards_number 0
_exptl_absorpt_coefficient_mu 0.607
_exptl_absorpt_correction_T_max 0.7528
_exptl_absorpt_correction_T_min 0.1300
_exptl_absorpt_correction_type multi-scan
_exptl_absorpt_process_details
;
SADABS-2016/2 (Bruker,2016) was used for absorption correction.
wR2(int) was 0.1733 before and 0.1013 after correction.
The Ratio of minimum to maximum transmission is 0.1727.
The \l/2 correction factor is Not present.
;
_exptl_crystal_colour 'clear light colourless'
_exptl_crystal_colour_lustre clear
_exptl_crystal_colour_modifier light
_exptl_crystal_colour_primary colourless
_exptl_crystal_density_diffrn 1.161
_exptl_crystal_density_method 'not measured'
_exptl_crystal_description irregular
_exptl_crystal_F_000 464
_exptl_crystal_preparation
;
Crystal grown inside capillary in-situ on
diffractmeter through cryogenic control
;
_exptl_crystal_recrystallization_method 'Grown from pure liquid at low temperature'
_exptl_crystal_size_max 0.1
_exptl_crystal_size_mid 0.08
_exptl_crystal_size_min 0.07
_refine_diff_density_max 0.172
_refine_diff_density_min -0.201
_refine_diff_density_rms 0.042
_refine_ls_extinction_method none
_refine_ls_goodness_of_fit_ref 1.103
_refine_ls_hydrogen_treatment constr
_refine_ls_matrix_type full
_refine_ls_number_parameters 147
_refine_ls_number_reflns 2126
_refine_ls_number_restraints 0
_refine_ls_restrained_S_all 1.103
_refine_ls_R_factor_all 0.0544
_refine_ls_R_factor_gt 0.0511
_refine_ls_shift/su_max 0.001
_refine_ls_shift/su_mean 0.000
_refine_ls_structure_factor_coef Fsqd
_refine_ls_weighting_details 'w=1/[\s^2^(Fo^2^)+(0.0929P)^2^+0.1289P] where P=(Fo^2^+2Fc^2^)/3'
_refine_ls_weighting_scheme calc
_refine_ls_wR_factor_gt 0.1523
_refine_ls_wR_factor_ref 0.1557
_reflns_Friedel_coverage 0.000
_reflns_number_gt 1896
_reflns_number_total 2126
_reflns_threshold_expression 'I > 2\s(I)'
_cod_data_source_file c9ce00870e2.cif
_cod_data_source_block anisole_lt
_cod_depositor_comments 'Adding full bibliography for 7232896--7232897.cif.'
_cod_database_code 7232897
_shelx_shelxl_version_number 2016/6
_shelx_space_group_comment
;
The symmetry employed for this shelxl refinement is uniquely defined
by the following loop, which should always be used as a source of
symmetry information in preference to the above space-group names.
They are only intended as comments.
;
_shelx_estimated_absorpt_t_max 0.959
_shelx_estimated_absorpt_t_min 0.942
_olex2_refinement_description
;
1. Fixed Uiso
 At 1.2 times of:
  All C(H) groups
 At 1.5 times of:
  All C(H,H,H) groups
2.a Aromatic/amide H refined with riding coordinates:
 C8(H8), C8'(H8'), C4'(H4'), C4(H4), C7(H7), C5(H5), C6(H6), C7'(H7'),
 C5'(H5'), C6'(H6')
2.b Idealised Me refined as rotating group:
 C1(H1A,H1B,H1C), C1'(H1'A,H1'B,H1'C)
;
_olex2_exptl_crystal_mounting_method Capillary
_olex2_submission_special_instructions 'No special instructions were received'

loop_
_space_group_symop_operation_xyz
'x, y, z'
'-x, y+1/2, -z+1/2'
'-x, -y, -z'
'x, -y-1/2, z-1/2'

loop_
_atom_site_label
_atom_site_type_symbol
_atom_site_fract_x
_atom_site_fract_y
_atom_site_fract_z
_atom_site_U_iso_or_equiv
_atom_site_adp_type
_atom_site_occupancy
_atom_site_site_symmetry_order
_atom_site_calc_flag
_atom_site_refinement_flags_posn
O2' O 0.64480(7) 0.63748(6) 0.63317(15) 0.0521(3) Uani 1 1 d .
O2 O 0.14199(7) 0.62505(6) 0.65050(15) 0.0537(3) Uani 1 1 d .
C3' C 0.74049(9) 0.62697(7) 0.72066(19) 0.0407(3) Uani 1 1 d .
C3 C 0.23959(9) 0.62566(7) 0.7296(2) 0.0416(3) Uani 1 1 d .
C8 C 0.31279(10) 0.67329(8) 0.6380(2) 0.0463(4) Uani 1 1 d .
H8 H 0.297186 0.708560 0.513500 0.056 Uiso 1 1 calc R
C8' C 0.81162(10) 0.57792(8) 0.6256(2) 0.0484(4) Uani 1 1 d .
H8' H 0.795975 0.548789 0.492550 0.058 Uiso 1 1 calc R
C4' C 0.76447(10) 0.66997(8) 0.9161(2) 0.0453(3) Uani 1 1 d .
H4' H 0.716078 0.703150 0.980121 0.054 Uiso 1 1 calc R
C4 C 0.26334(10) 0.57417(8) 0.9139(2) 0.0485(4) Uani 1 1 d .
H4 H 0.213659 0.542183 0.976507 0.058 Uiso 1 1 calc R
C7 C 0.40946(10) 0.66816(9) 0.7328(2) 0.0513(4) Uani 1 1 d .
H7 H 0.459311 0.700565 0.671778 0.062 Uiso 1 1 calc R
C5 C 0.35986(11) 0.56991(9) 1.0054(2) 0.0549(4) Uani 1 1 d .
H5 H 0.375748 0.535108 1.130504 0.066 Uiso 1 1 calc R
C6 C 0.43346(11) 0.61665(10) 0.9137(2) 0.0550(4) Uani 1 1 d .
H6 H 0.499348 0.613092 0.975114 0.066 Uiso 1 1 calc R
C7' C 0.90651(10) 0.57266(9) 0.7308(2) 0.0562(4) Uani 1 1 d .
H7' H 0.955034 0.539180 0.668015 0.067 Uiso 1 1 calc R
C5' C 0.85922(11) 0.66424(9) 1.0173(2) 0.0535(4) Uani 1 1 d .
H5' H 0.875328 0.693670 1.149797 0.064 Uiso 1 1 calc R
C6' C 0.93077(11) 0.61510(10) 0.9236(3) 0.0577(4) Uani 1 1 d .
H6' H 0.995387 0.611043 0.992165 0.069 Uiso 1 1 calc R
C1 C 0.11449(11) 0.67573(12) 0.4604(2) 0.0649(5) Uani 1 1 d .
H1A H 0.148493 0.651307 0.344144 0.097 Uiso 1 1 calc GR
H1B H 0.132471 0.739540 0.483779 0.097 Uiso 1 1 calc GR
H1C H 0.043713 0.670996 0.423306 0.097 Uiso 1 1 calc GR
C1' C 0.61637(11) 0.59410(13) 0.4330(2) 0.0668(5) Uani 1 1 d .
H1'A H 0.654822 0.618978 0.324497 0.100 Uiso 1 1 calc GR
H1'B H 0.546734 0.605016 0.391326 0.100 Uiso 1 1 calc GR
H1'C H 0.628150 0.528692 0.446566 0.100 Uiso 1 1 calc GR

loop_
_atom_site_aniso_label
_atom_site_aniso_U_11
_atom_site_aniso_U_22
_atom_site_aniso_U_33
_atom_site_aniso_U_23
_atom_site_aniso_U_13
_atom_site_aniso_U_12
O2' 0.0470(6) 0.0572(6) 0.0503(6) -0.0064(4) -0.0028(4) 0.0020(4)
O2 0.0435(6) 0.0541(6) 0.0619(6) 0.0064(4) -0.0017(4) -0.0002(4)
C3' 0.0443(7) 0.0341(6) 0.0433(7) 0.0025(5) 0.0026(5) -0.0034(5)
C3 0.0425(7) 0.0348(6) 0.0470(7) -0.0030(5) 0.0011(5) 0.0027(5)
C8 0.0500(8) 0.0401(7) 0.0486(7) 0.0054(5) 0.0041(6) 0.0026(5)
C8' 0.0546(8) 0.0408(7) 0.0504(7) -0.0056(5) 0.0085(6) -0.0027(5)
C4' 0.0514(7) 0.0367(7) 0.0475(7) -0.0032(5) 0.0038(5) 0.0006(5)
C4 0.0557(8) 0.0391(7) 0.0511(8) 0.0036(5) 0.0067(6) 0.0000(5)
C7 0.0462(8) 0.0445(8) 0.0631(8) 0.0013(6) 0.0059(6) -0.0006(5)
C5 0.0650(9) 0.0478(8) 0.0496(8) 0.0074(6) -0.0045(6) 0.0063(6)
C6 0.0485(8) 0.0508(8) 0.0629(9) -0.0031(6) -0.0075(6) 0.0058(6)
C7' 0.0489(8) 0.0475(8) 0.0733(9) -0.0030(6) 0.0117(7) 0.0028(6)
C5' 0.0594(8) 0.0462(8) 0.0522(8) -0.0042(5) -0.0063(6) -0.0043(6)
C6' 0.0459(8) 0.0517(8) 0.0731(10) 0.0007(7) -0.0050(7) -0.0018(6)
C1 0.0545(9) 0.0681(10) 0.0679(10) 0.0110(7) -0.0144(7) 0.0037(7)
C1' 0.0587(9) 0.0859(12) 0.0526(8) -0.0123(7) -0.0096(7) -0.0045(8)

loop_
_atom_type_symbol
_atom_type_description
_atom_type_scat_dispersion_real
_atom_type_scat_dispersion_imag
_atom_type_scat_source
C C 0.0181 0.0091 'International Tables Vol C Tables 4.2.6.8 and 6.1.1.4'
H H 0.0000 0.0000 'International Tables Vol C Tables 4.2.6.8 and 6.1.1.4'
O O 0.0492 0.0322 'International Tables Vol C Tables 4.2.6.8 and 6.1.1.4'

loop_
_geom_angle_atom_site_label_1
_geom_angle_atom_site_label_2
_geom_angle_atom_site_label_3
_geom_angle
C3' O2' C1' 117.65(11)
C3 O2 C1 117.53(11)
O2' C3' C8' 124.33(12)
O2' C3' C4' 115.53(11)
C4' C3' C8' 120.14(12)
O2 C3 C8 124.44(12)
O2 C3 C4 115.57(11)
C8 C3 C4 120.00(12)
C3 C8 H8 120.5
C3 C8 C7 119.08(12)
C7 C8 H8 120.5
C3' C8' H8' 120.6
C3' C8' C7' 118.74(13)
C7' C8' H8' 120.6
C3' C4' H4' 119.9
C5' C4' C3' 120.16(12)
C5' C4' H4' 119.9
C3 C4 H4 120.0
C5 C4 C3 119.99(12)
C5 C4 H4 120.0
C8 C7 H7 119.4
C6 C7 C8 121.14(13)
C6 C7 H7 119.4
C4 C5 H5 119.8
C4 C5 C6 120.32(12)
C6 C5 H5 119.8
C7 C6 C5 119.46(13)
C7 C6 H6 120.3
C5 C6 H6 120.3
C8' C7' H7' 119.3
C6' C7' C8' 121.44(13)
C6' C7' H7' 119.3
C4' C5' H5' 120.0
C4' C5' C6' 120.08(13)
C6' C5' H5' 120.0
C7' C6' C5' 119.44(13)
C7' C6' H6' 120.3
C5' C6' H6' 120.3
O2 C1 H1A 109.5
O2 C1 H1B 109.5
O2 C1 H1C 109.5
H1A C1 H1B 109.5
H1A C1 H1C 109.5
H1B C1 H1C 109.5
O2' C1' H1'A 109.5
O2' C1' H1'B 109.5
O2' C1' H1'C 109.5
H1'A C1' H1'B 109.5
H1'A C1' H1'C 109.5
H1'B C1' H1'C 109.5

loop_
_geom_bond_atom_site_label_1
_geom_bond_atom_site_label_2
_geom_bond_distance
O2' C3' 1.3685(15)
O2' C1' 1.4218(16)
O2 C3 1.3691(15)
O2 C1 1.4183(17)
C3' C8' 1.3868(18)
C3' C4' 1.3841(17)
C3 C8 1.3869(18)
C3 C4 1.3869(18)
C8 H8 0.9400
C8 C7 1.3885(18)
C8' H8' 0.9400
C8' C7' 1.3901(19)
C4' H4' 0.9400
C4' C5' 1.3793(19)
C4 H4 0.9400
C4 C5 1.3794(19)
C7 H7 0.9400
C7 C6 1.3707(19)
C5 H5 0.9400
C5 C6 1.385(2)
C6 H6 0.9400
C7' H7' 0.9400
C7' C6' 1.366(2)
C5' H5' 0.9400
C5' C6' 1.387(2)
C6' H6' 0.9400
C1 H1A 0.9700
C1 H1B 0.9700
C1 H1C 0.9700
C1' H1'A 0.9700
C1' H1'B 0.9700
C1' H1'C 0.9700
